data_1550022
loop_
_publ_author_name
'Sieuw, Louis'
'Jouhara, Alia'
'Quarez, Eric'
'Auger, Chloe'
'Gohy, Jean-Fran\,cois'
'Poizot, Philippe'
'Vlad, Alexandru'

_publ_section_title
;
 H-bond Stabilized Quinone Electrode Material for Li-Organic Batteries:
 the Strength of Weak Bonds
;
_journal_name_full 'Chemical Science'
_journal_paper_doi 10.1039/C8SC02995D
_journal_year 2018
_chemical_formula_moiety 'C6 H6 N2 O2'
_chemical_formula_sum 'C6 H6 N2 O2'
_chemical_formula_weight 138.1
_chemical_name_systematic ' ?'
_space_group_IT_number 14
_symmetry_cell_setting monoclinic
_symmetry_Int_Tables_number 14
_symmetry_space_group_name_Hall '-P 2yn'
_symmetry_space_group_name_H-M 'P 1 21/n 1'
_audit_update_record
;
2018-07-05 deposited with the CCDC.
2018-10-09 downloaded from the CCDC.
;
_cell_angle_alpha 90
_cell_angle_beta 101.9740(17)
_cell_angle_gamma 90
_cell_formula_units_Z 2
_cell_length_a 5.2532(4)
_cell_length_b 5.3210(3)
_cell_length_c 10.9671(7)
_cell_measurement_temperature 295
_cell_volume 299.89(3)
_diffrn_ambient_temperature 295
_diffrn_radiation_probe x-ray
_diffrn_radiation_type synchrotron
_diffrn_radiation_wavelength 0.7458
_exptl_absorpt_coefficient_mu 0.127
_exptl_crystal_density_diffrn 1.5297
_exptl_crystal_F_000 144
_pd_instr_location ' ?'
_pd_meas_2theta_range_inc 0.012
_pd_meas_2theta_range_max 41.529
_pd_meas_2theta_range_min 2.517
_pd_meas_number_of_points 3155
_pd_proc_2theta_range_inc 0.012
_pd_proc_2theta_range_max 41.393
_pd_proc_2theta_range_min 2.517
_pd_proc_ls_background_function 'Manual background combined with 5 Legendre polynoms'
_pd_proc_ls_pref_orient_corr none
_pd_proc_ls_profile_function Pseudo-Voigt
_pd_proc_ls_prof_R_factor 0.0111
_pd_proc_ls_prof_wR_expected 0.0010
_pd_proc_ls_prof_wR_factor 0.0203
_refine_diff_density_max 0.31
_refine_diff_density_min -0.32
_refine_ls_goodness_of_fit_all 20.77
_refine_ls_hydrogen_treatment constr
_refine_ls_number_constraints 0
_refine_ls_number_parameters 35
_refine_ls_number_restraints 1
_refine_ls_R_factor_all 0.0665
_refine_ls_R_factor_gt 0.0664
_refine_ls_shift/su_max 0.0069
_refine_ls_shift/su_mean 0.0015
_refine_ls_weighting_scheme sigma
_refine_ls_wR_factor_all 0.1059
_refine_ls_wR_factor_gt 0.1059
_cod_data_source_file c8sc02995d2.cif
_cod_data_source_block I
_cod_depositor_comments
;
The following automatic conversions were performed:

'_diffrn_radiation_probe' value 'X-ray' changed to 'x-ray' according
to
/home/data/users/saulius/crontab/automatic-downloads/rss-feeds/RSC/lib/dictionaries/cif_core.dic
dictionary named 'cif_core.dic' version 2.4.2 from 2011-04-26.

Automatic conversion script
Id: cif_fix_values 4973 2017-02-22 13:04:09Z antanas 
;
_cod_original_cell_volume 299.88(4)
_cod_database_code 1550022

loop_
_space_group_symop_id
_space_group_symop_operation_xyz
1 x,y,z
2 -x+1/2,y+1/2,-z+1/2
3 -x,-y,-z
4 x+1/2,-y+1/2,z+1/2

loop_
_atom_site_label
_atom_site_type_symbol
_atom_site_fract_x
_atom_site_fract_y
_atom_site_fract_z
_atom_site_adp_type
_atom_site_U_iso_or_equiv
_atom_site_site_symmetry_multiplicity
_atom_site_occupancy
_atom_site_calc_flag
C1 C 0.7345(7) 0.6385(7) 0.5557(2) Uiso 0.0095(9) 4 1 d
C2 C 0.6036(7) 0.6539(7) 0.41723(18) Uiso 0.0095(9) 4 1 d
C3 C 0.6178(7) 0.4827(6) 0.6292(3) Uiso 0.0095(9) 4 1 d
N1 N 0.7102(8) 0.8061(7) 0.35128(19) Uiso 0.0263(13) 4 1 d
O1 O 0.9392(5) 0.7595(4) 0.5889(2) Uiso 0.0262(10) 4 1 d
H1 H 0.677482 0.79196 0.270498 Uiso 0.0315 4 1 d
H2 H 0.814793 0.923131 0.387532 Uiso 0.0315 4 1 d
H3 H 0.694696 0.469265 0.716383 Uiso 0.0114 4 1 d

loop_
_atom_type_symbol
_atom_type_scat_dispersion_real
_atom_type_scat_dispersion_imag
_atom_type_scat_source
C 0.0039 0.0019 'International Tables Vol C tables 4.2.6.8 and 6.1.1.1'
H 0.0000 0.0000 'International Tables Vol C tables 4.2.6.8 and 6.1.1.1'
N 0.0075 0.0038 'International Tables Vol C tables 4.2.6.8 and 6.1.1.1'
O 0.0128 0.0069 'International Tables Vol C tables 4.2.6.8 and 6.1.1.1'

loop_
_geom_angle_atom_site_label_1
_geom_angle_atom_site_label_2
_geom_angle_atom_site_label_3
_geom_angle_site_symmetry_1
_geom_angle_site_symmetry_3
_geom_angle
C2 C1 C3 . . 116.5(3)
C2 C1 O1 . . 116.4(3)
C3 C1 O1 . . 127.0(3)
C1 C2 C3 . 3_666 120.6(3)
C1 C2 N1 . . 115.6(3)
C3 C2 N1 3_666 . 123.8(3)
C1 C3 C2 . 3_666 122.9(3)
C1 C3 H3 . . 118.57
C2 C3 H3 3_666 . 118.57
C2 N1 H1 . . 120
C2 N1 H2 . . 120
H1 N1 H2 . . 120

loop_
_geom_bond_atom_site_label_1
_geom_bond_atom_site_label_2
_geom_bond_site_symmetry_2
_geom_bond_distance
C1 C2 . 1.534(3)
C1 C3 . 1.385(5)
C1 O1 . 1.241(4)
C2 C3 3_666 1.376(5)
C2 N1 . 1.289(5)
C3 H3 . 0.96
N1 H1 . 0.87
N1 H2 . 0.87

loop_
_geom_hbond_atom_site_label_D
_geom_hbond_atom_site_label_H
_geom_hbond_atom_site_label_A
_geom_hbond_site_symmetry_A
_geom_hbond_distance_DH
_geom_hbond_distance_HA
_geom_hbond_distance_DA
_geom_hbond_angle_DHA
N1 H1 O1 4_464 0.87 2.14 2.955(3) 155.95
N1 H2 O1 . 0.87 2.34 2.645(3) 101.04
N1 H2 O1 3_776 0.87 2.11 2.943(4) 160.33

loop_
_restr_distance_atom_site_label_1
_restr_distance_atom_site_label_2
_restr_distance_target
_restr_distance_target_weight_param
C1 C2 1.527 0.001
